data_1536439
loop_
_publ_author_name
'Dinnebier, R.E.'
'Vensky, S.'
'Jansen, M.'
'Hanson, J.C.'

_publ_section_title
;
 Crystal Structures and Topochemical Aspects of the High-Temperature
 Phases and Decomposition Products of the Alkali-Metal Oxalates M2 [C2 O4]
 (M = K, Rb, Cs)
;
_journal_name_full 'Chemistry - A European Journal'
_journal_page_first 1119
_journal_page_last 1129
_journal_volume 11
_journal_year 2005
_chemical_formula_sum 'C K2 O2.4999'
_chemical_name_systematic 'K2 C O3'
_space_group_IT_number 194
_symmetry_space_group_name_Hall '-P 6c 2c'
_symmetry_space_group_name_H-M 'P 63/m m c'
_cell_angle_alpha 90
_cell_angle_beta 90
_cell_angle_gamma 120
_cell_formula_units_Z 2
_cell_length_a 5.69484
_cell_length_b 5.69484
_cell_length_c 7.33013
_cell_volume 205.876
_citation_journal_id_ASTM CEUJED
_cod_data_source_file Dinnebier_CEUJED_2005_1634.cif
_cod_data_source_block C1K2O2.4999
_cod_original_cell_volume 205.8758
_cod_original_formula_sum 'C1 K2 O2.4999'
_cod_database_code 1536439

loop_
_symmetry_equiv_pos_as_xyz
x,y,z
x-y,x,z+1/2
-y,x-y,z
-x,-y,z+1/2
-x+y,-x,z
y,-x+y,z+1/2
-y,-x,-z+1/2
x-y,-y,-z
x,x-y,-z+1/2
y,x,-z
-x+y,y,-z+1/2
-x,-x+y,-z
-x,-y,-z
-x+y,-x,-z-1/2
y,-x+y,-z
x,y,-z-1/2
x-y,x,-z
-y,x-y,-z-1/2
y,x,z-1/2
-x+y,y,z
-x,-x+y,z-1/2
-y,-x,z
x-y,-y,z-1/2
x,x-y,z

loop_
_atom_site_label
_atom_site_type_symbol
_atom_site_fract_x
_atom_site_fract_y
_atom_site_fract_z
_atom_site_occupancy
_atom_site_U_iso_or_equiv
K1 K+1 0 0 0 1 0.0
O3 O-2 0.847 0.564 0.311 0.08333 0.0
C1 C+4 0.66667 0.33333 0.25 1 0.0
O1 O-2 0.4165 0.268 0.252 0.08333 0.0
O2 O-2 0.736 0.168 0.186 0.08333 0.0
K2 K+1 0.6667 0.3333 0.75 1 0.0
